data_2009188
loop_
_publ_author_name
'Ellermeier, Jan'
'N\"ather, Christian'
'Bensch, Wolfgang'

_publ_section_title
;
 Rb~2~MoS~4~
;
_journal_issue 11
_journal_name_full 'Acta Crystallographica Section C'
_journal_page_first 1748
_journal_page_last 1751
_journal_paper_doi 10.1107/S0108270199008549
_journal_volume 55
_journal_year 1999
_chemical_formula_moiety 'Rb2 Mo S4'
_chemical_formula_sum 'Mo Rb2 S4'
_chemical_formula_weight 395.12
_chemical_name_common Rubidiumtetrathiomolybdat
_chemical_name_systematic 'dirubidium tetrasulfidomolybdate(2-)'
_space_group_IT_number 62
_symmetry_cell_setting orthorhombic
_symmetry_space_group_name_Hall '-P 2ac 2n'
_symmetry_space_group_name_H-M 'P n m a'
_audit_creation_method SHELXL-97
_cell_angle_alpha 90.00
_cell_angle_beta 90.00
_cell_angle_gamma 90.00
_cell_formula_units_Z 4
_cell_length_a 9.6596(18)
_cell_length_b 7.0354(12)
_cell_length_c 12.436(2)
_cell_measurement_reflns_used 28
_cell_measurement_temperature 293(2)
_cell_measurement_theta_max 25
_cell_measurement_theta_min 15
_cell_volume 845.1(3)
_computing_cell_refinement DIF4
_computing_data_collection 'DIF4 (Stoe & Cie, 1992a)'
_computing_data_reduction 'REDU4 (Stoe & Cie, 1992b)'
_computing_molecular_graphics 'DIAMOND (Brandenburg, 1999)'
_computing_publication_material SHELXL97
_computing_structure_refinement 'SHELXL97 (Sheldrick, 1997a)'
_computing_structure_solution 'SHELXS97 (Sheldrick, 1997b)'
_diffrn_ambient_temperature 293(2)
_diffrn_measured_fraction_theta_full 0.923
_diffrn_measured_fraction_theta_max 0.923
_diffrn_measurement_device_type 'Stoe AED-II four-circle'
_diffrn_measurement_method '\w/\q scan'
_diffrn_radiation_monochromator graphite
_diffrn_radiation_source 'fine-focus sealed tube'
_diffrn_radiation_type MoK\a
_diffrn_radiation_wavelength 0.71073
_diffrn_reflns_av_R_equivalents 0.046
_diffrn_reflns_av_sigmaI/netI 0.043
_diffrn_reflns_limit_h_max 13
_diffrn_reflns_limit_h_min -13
_diffrn_reflns_limit_k_max 9
_diffrn_reflns_limit_k_min 0
_diffrn_reflns_limit_l_max 17
_diffrn_reflns_limit_l_min 0
_diffrn_reflns_number 2581
_diffrn_reflns_theta_full 30.02
_diffrn_reflns_theta_max 30.02
_diffrn_reflns_theta_min 2.67
_diffrn_standards_decay_% negligible
_diffrn_standards_interval_time 120
_diffrn_standards_number 4
_exptl_absorpt_coefficient_mu 13.881
_exptl_absorpt_correction_T_max 0.285
_exptl_absorpt_correction_T_min 0.068
_exptl_absorpt_correction_type analytical
_exptl_absorpt_process_details '(XP in SHELXTL/PC; Siemens, 1997)'
_exptl_crystal_colour red
_exptl_crystal_density_diffrn 3.105
_exptl_crystal_density_method 'not measured'
_exptl_crystal_description polyhedron
_exptl_crystal_F_000 720
_exptl_crystal_size_max 0.15
_exptl_crystal_size_mid 0.10
_exptl_crystal_size_min 0.03
_refine_diff_density_max 0.690
_refine_diff_density_min -1.211
_refine_ls_extinction_coef 0.0030(3)
_refine_ls_extinction_method 'SHELXL97 (Sheldrick, 1997a)'
_refine_ls_goodness_of_fit_ref 0.998
_refine_ls_hydrogen_treatment none
_refine_ls_matrix_type full
_refine_ls_number_parameters 41
_refine_ls_number_reflns 1328
_refine_ls_number_restraints 0
_refine_ls_restrained_S_all 0.998
_refine_ls_R_factor_all 0.048
_refine_ls_R_factor_gt 0.027
_refine_ls_shift/su_max <0.001
_refine_ls_shift/su_mean 0.000
_refine_ls_structure_factor_coef Fsqd
_refine_ls_weighting_details 'w = 1/[\s^2^(Fo^2^)+(0.0358P)^2^] where P=(Fo^2^+2Fc^2^)/3'
_refine_ls_weighting_scheme calc
_refine_ls_wR_factor_ref 0.066
_reflns_number_gt 1044
_reflns_number_total 1328
_reflns_threshold_expression I>2\s(I)
_cod_data_source_file sk1304.cif
_cod_data_source_block je167a
_cod_depositor_comments
;
The following automatic conversions were performed:
'_geom_bond_publ_flag' value 'Y' changed to 'y' according to
'/home/saulius/struct/CIF-dictionaries/cif_core.dic' dictionary named
'cif_core.dic' version 2.4.1 from 2010-06-29 (23
times).

'_geom_bond_publ_flag' value 'N' changed to 'n' according to
'/home/saulius/struct/CIF-dictionaries/cif_core.dic' dictionary named
'cif_core.dic' version 2.4.1 from 2010-06-29 (22 times).

Automatic conversion script
Id: cif_fix_enum 1527 2010-12-29 10:47:43Z saulius 

The following automatic conversions were performed:

'_geom_bond_publ_flag' value 'Y' changed to 'y' according to
/home/saulius/struct/CIF-dictionaries/cif_core.dic dictionary named
'cif_core.dic' version 2.4.1 from 2010-06-29 (23
times).

'_geom_bond_publ_flag' value 'N' changed to 'n' according to
/home/saulius/struct/CIF-dictionaries/cif_core.dic dictionary named
'cif_core.dic' version 2.4.1 from 2010-06-29 (22
times).

'_geom_angle_publ_flag' value 'Y' changed to 'y' according
to /home/saulius/struct/CIF-dictionaries/cif_core.dic dictionary
named 'cif_core.dic' version 2.4.1 from 2010-06-29 (4
times).

'_geom_angle_publ_flag' value 'N' changed to 'n' according
to /home/saulius/struct/CIF-dictionaries/cif_core.dic dictionary
named 'cif_core.dic' version 2.4.1 from 2010-06-29 (223 times).

Automatic conversion script
Id: cif_fix_values 1715 2011-07-08 13:25:40Z adriana 

The following automatic conversions were performed:

'_refine_ls_weighting_scheme' value 'calc w =
1/[\s^2^(Fo^2^)+(0.0358P)^2^] where P=(Fo^2^+2Fc^2^)/3' was changed
to 'calc'. New tag '_refine_ls_weighting_details' was created. The
value of the new tag was set to 'w = 1/[\s^2^(Fo^2^)+(0.0358P)^2^]
where P=(Fo^2^+2Fc^2^)/3'.

Automatic conversion script
Id: cif_fix_values 3143 2015-03-26 13:38:13Z robertas 
;
_cod_original_cell_volume 845.2(3)
_cod_database_code 2009188

loop_
_symmetry_equiv_pos_as_xyz
'x, y, z'
'-x+1/2, -y, z+1/2'
'-x, y+1/2, -z'
'x+1/2, -y+1/2, -z+1/2'
'-x, -y, -z'
'x-1/2, y, -z-1/2'
'x, -y-1/2, z'
'-x-1/2, y-1/2, z-1/2'

loop_
_atom_site_label
_atom_site_fract_x
_atom_site_fract_y
_atom_site_fract_z
_atom_site_U_iso_or_equiv
_atom_site_adp_type
_atom_site_calc_flag
_atom_site_refinement_flags
_atom_site_occupancy
_atom_site_disorder_assembly
_atom_site_disorder_group
_atom_site_type_symbol
Mo .74700(4) 0.75 .42447(3) .01850(11) Uani d S 1 . . Mo
S1 .52351(13) 0.75 .39408(11) .0314(3) Uani d S 1 . . S
S2 .79156(15) 0.75 .59642(10) .0321(3) Uani d S 1 . . S
S3 .84077(10) 0.49924(12) .35203(9) .0355(2) Uani d . 1 . . S
Rb1 .46273(5) 0.75 .66734(4) .02789(13) Uani d S 1 . . Rb
Rb2 .15706(6) 0.75 .39354(5) .03637(15) Uani d S 1 . . Rb

loop_
_atom_site_aniso_label
_atom_site_aniso_U_11
_atom_site_aniso_U_22
_atom_site_aniso_U_33
_atom_site_aniso_U_12
_atom_site_aniso_U_13
_atom_site_aniso_U_23
Mo .01788(17) .01935(16) .01829(18) 0 .00059(14) 0
S1 .0199(5) .0421(7) .0322(6) 0 -.0043(5) 0
S2 .0311(6) .0455(7) .0199(5) 0 -.0067(5) 0
S3 .0330(4) .0258(4) .0478(6) .0013(3) .0105(4) -.0105(4)
Rb1 .0250(2) .0332(2) .0255(2) 0 .00246(18) 0
Rb2 .0331(3) .0353(3) .0408(3) 0 -.0053(2) 0

loop_
_atom_type_symbol
_atom_type_description
_atom_type_scat_dispersion_real
_atom_type_scat_dispersion_imag
_atom_type_scat_source
S S 0.1246 0.1234 'International Tables Vol C Tables 4.2.6.8 and 6.1.1.4'
Rb Rb -0.9393 2.9676 'International Tables Vol C Tables 4.2.6.8 and 6.1.1.4'
Mo Mo -1.6832 0.6857 'International Tables Vol C Tables 4.2.6.8 and 6.1.1.4'

loop_
_geom_angle_atom_site_label_1
_geom_angle_atom_site_label_2
_geom_angle_atom_site_label_3
_geom_angle_site_symmetry_1
_geom_angle_site_symmetry_3
_geom_angle
_geom_angle_publ_flag
S3 Mo S3 7_575 . 108.18(6) y
S3 Mo S2 7_575 . 108.87(4) n
S3 Mo S2 . . 108.87(4) y
S3 Mo S1 7_575 . 109.77(3) n
S3 Mo S1 . . 109.77(3) y
S2 Mo S1 . . 111.31(6) y
S3 Mo Rb2 7_575 1_655 63.01(3) n
S3 Mo Rb2 . 1_655 63.01(3) n
S2 Mo Rb2 . 1_655 84.17(4) n
S1 Mo Rb2 . 1_655 164.52(4) n
S3 Mo Rb2 7_575 6_656 71.65(3) n
S3 Mo Rb2 . 6_656 71.65(3) n
S2 Mo Rb2 . 6_656 178.99(4) n
S1 Mo Rb2 . 6_656 67.68(4) n
Rb2 Mo Rb2 1_655 6_656 96.842(14) n
S3 Mo Rb1 7_575 . 125.86(3) n
S3 Mo Rb1 . . 125.86(3) n
S2 Mo Rb1 . . 53.66(4) n
S1 Mo Rb1 . . 57.66(4) n
Rb2 Mo Rb1 1_655 . 137.822(16) n
Rb2 Mo Rb1 6_656 . 125.336(18) n
S3 Mo Rb1 7_575 5_666 139.77(3) n
S3 Mo Rb1 . 5_666 54.00(3) n
S2 Mo Rb1 . 5_666 111.12(2) n
S1 Mo Rb1 . 5_666 58.672(12) n
Rb2 Mo Rb1 1_655 5_666 116.873(11) n
Rb2 Mo Rb1 6_656 5_666 68.435(9) n
Rb1 Mo Rb1 . 5_666 82.945(12) n
S3 Mo Rb1 7_575 5_676 54.00(3) n
S3 Mo Rb1 . 5_676 139.77(3) n
S2 Mo Rb1 . 5_676 111.116(19) n
S1 Mo Rb1 . 5_676 58.672(12) n
Rb2 Mo Rb1 1_655 5_676 116.873(11) n
Rb2 Mo Rb1 6_656 5_676 68.435(9) n
Rb1 Mo Rb1 . 5_676 82.945(12) n
Rb1 Mo Rb1 5_666 5_676 113.062(18) n
S3 Mo Rb2 7_575 5_676 57.56(3) n
S3 Mo Rb2 . 5_676 142.52(3) n
S2 Mo Rb2 . 5_676 55.906(11) n
S1 Mo Rb2 . 5_676 107.71(2) n
Rb2 Mo Rb2 1_655 5_676 80.548(11) n
Rb2 Mo Rb2 6_656 5_676 124.220(10) n
Rb1 Mo Rb2 . 5_676 75.796(13) n
Rb1 Mo Rb2 5_666 5_676 158.730(15) n
Rb1 Mo Rb2 5_676 5_676 64.026(13) n
S3 Mo Rb2 7_575 5_666 142.52(3) n
S3 Mo Rb2 . 5_666 57.56(3) n
S2 Mo Rb2 . 5_666 55.906(11) n
S1 Mo Rb2 . 5_666 107.71(2) n
Rb2 Mo Rb2 1_655 5_666 80.548(11) n
Rb2 Mo Rb2 6_656 5_666 124.220(10) n
Rb1 Mo Rb2 . 5_666 75.796(13) n
Rb1 Mo Rb2 5_666 5_666 64.026(13) n
Rb1 Mo Rb2 5_676 5_666 158.730(15) n
Rb2 Mo Rb2 5_676 5_666 110.384(19) n
Mo S1 Rb1 . . 89.87(4) n
Mo S1 Rb2 . . 170.18(6) n
Rb1 S1 Rb2 . . 80.31(3) n
Mo S1 Rb1 . 5_676 90.01(2) n
Rb1 S1 Rb1 . 5_676 102.43(2) n
Rb2 S1 Rb1 . 5_676 92.09(2) n
Mo S1 Rb1 . 5_666 90.01(2) n
Rb1 S1 Rb1 . 5_666 102.43(2) n
Rb2 S1 Rb1 . 5_666 92.09(2) n
Rb1 S1 Rb1 5_676 5_666 155.14(5) n
Mo S1 Rb2 . 6_656 80.10(4) n
Rb1 S1 Rb2 . 6_656 169.97(4) n
Rb2 S1 Rb2 . 6_656 109.73(4) n
Rb1 S1 Rb2 5_676 6_656 77.76(2) n
Rb1 S1 Rb2 5_666 6_656 77.76(2) n
Mo S2 Rb1 . . 94.14(5) n
Mo S2 Rb1 . 6_657 162.01(6) n
Rb1 S2 Rb1 . 6_657 103.85(4) n
Mo S2 Rb2 . 5_676 93.55(2) n
Rb1 S2 Rb2 . 5_676 97.19(3) n
Rb1 S2 Rb2 6_657 5_676 84.31(2) n
Mo S2 Rb2 . 5_666 93.55(2) n
Rb1 S2 Rb2 . 5_666 97.19(3) n
Rb1 S2 Rb2 6_657 5_666 84.31(2) n
Rb2 S2 Rb2 5_676 5_666 163.45(5) n
Mo S3 Rb1 . 5_666 95.04(3) n
Mo S3 Rb1 . 2_664 156.05(4) n
Rb1 S3 Rb1 5_666 2_664 99.41(3) n
Mo S3 Rb2 . 1_655 84.01(3) n
Rb1 S3 Rb2 5_666 1_655 175.62(4) n
Rb1 S3 Rb2 2_664 1_655 82.92(3) n
Mo S3 Rb2 . 5_666 91.90(4) n
Rb1 S3 Rb2 5_666 5_666 79.53(2) n
Rb1 S3 Rb2 2_664 5_666 109.39(3) n
Rb2 S3 Rb2 1_655 5_666 96.21(3) n
Mo S3 Rb2 . 6_656 76.77(3) n
Rb1 S3 Rb2 5_666 6_656 77.85(2) n
Rb1 S3 Rb2 2_664 6_656 87.68(3) n
Rb2 S3 Rb2 1_655 6_656 106.02(3) n
Rb2 S3 Rb2 5_666 6_656 153.60(3) n
S2 Rb1 S2 . 6_557 134.89(3) n
S2 Rb1 S3 . 5_666 143.71(2) n
S2 Rb1 S3 6_557 5_666 68.99(3) n
S2 Rb1 S3 . 3_656 143.71(2) n
S2 Rb1 S3 6_557 3_656 68.99(3) n
S3 Rb1 S3 5_666 3_656 61.60(3) n
S2 Rb1 S1 . . 64.68(3) n
S2 Rb1 S1 6_557 . 160.43(4) n
S3 Rb1 S1 5_666 . 94.38(3) n
S3 Rb1 S1 3_656 . 94.38(3) n
S2 Rb1 S3 . 8_766 69.44(3) n
S2 Rb1 S3 6_557 8_766 71.96(3) n
S3 Rb1 S3 5_666 8_766 140.93(2) n
S3 Rb1 S3 3_656 8_766 104.89(3) n
S1 Rb1 S3 . 8_766 124.14(3) n
S2 Rb1 S3 . 2_665 69.44(3) n
S2 Rb1 S3 6_557 2_665 71.96(3) n
S3 Rb1 S3 5_666 2_665 104.89(3) n
S3 Rb1 S3 3_656 2_665 140.93(2) n
S1 Rb1 S3 . 2_665 124.14(3) n
S3 Rb1 S3 8_766 2_665 60.95(3) n
S2 Rb1 S1 . 5_676 84.71(2) n
S2 Rb1 S1 6_557 5_676 101.71(2) n
S3 Rb1 S1 5_666 5_676 121.11(3) n
S3 Rb1 S1 3_656 5_676 61.09(3) n
S1 Rb1 S1 . 5_676 77.57(2) n
S3 Rb1 S1 8_766 5_676 67.99(3) n
S3 Rb1 S1 2_665 5_676 128.02(3) n
S2 Rb1 S1 . 5_666 84.71(2) n
S2 Rb1 S1 6_557 5_666 101.71(2) n
S3 Rb1 S1 5_666 5_666 61.09(3) n
S3 Rb1 S1 3_656 5_666 121.11(3) n
S1 Rb1 S1 . 5_666 77.57(2) n
S3 Rb1 S1 8_766 5_666 128.02(3) n
S3 Rb1 S1 2_665 5_666 67.99(3) n
S1 Rb1 S1 5_676 5_666 155.14(5) n
S2 Rb1 Mo . . 32.21(2) n
S2 Rb1 Mo 6_557 . 167.10(3) n
S3 Rb1 Mo 5_666 . 121.59(2) n
S3 Rb1 Mo 3_656 . 121.59(2) n
S1 Rb1 Mo . . 32.47(2) n
S3 Rb1 Mo 8_766 . 97.02(2) n
S3 Rb1 Mo 2_665 . 97.02(2) n
S1 Rb1 Mo 5_676 . 79.53(2) n
S1 Rb1 Mo 5_666 . 79.53(2) n
S2 Rb1 Mo . 5_666 112.984(15) n
S2 Rb1 Mo 6_557 5_666 90.019(18) n
S3 Rb1 Mo 5_666 5_666 30.967(15) n
S3 Rb1 Mo 3_656 5_666 89.82(2) n
S1 Rb1 Mo . 5_666 79.336(15) n
S3 Rb1 Mo 8_766 5_666 150.08(2) n
S3 Rb1 Mo 2_665 5_666 91.178(19) n
S1 Rb1 Mo 5_676 5_666 140.80(3) n
S1 Rb1 Mo 5_666 5_666 31.31(2) n
Mo Rb1 Mo . 5_666 97.055(12) n
S2 Rb1 Mo . 5_676 112.984(14) n
S2 Rb1 Mo 6_557 5_676 90.019(18) n
S3 Rb1 Mo 5_666 5_676 89.82(2) n
S3 Rb1 Mo 3_656 5_676 30.967(15) n
S1 Rb1 Mo . 5_676 79.336(15) n
S3 Rb1 Mo 8_766 5_676 91.178(19) n
S3 Rb1 Mo 2_665 5_676 150.08(2) n
S1 Rb1 Mo 5_676 5_676 31.31(2) n
S1 Rb1 Mo 5_666 5_676 140.80(3) n
Mo Rb1 Mo . 5_676 97.055(12) n
Mo Rb1 Mo 5_666 5_676 113.062(18) n
S1 Rb2 S2 . 5_676 81.97(2) n
S1 Rb2 S2 . 5_666 81.97(2) n
S2 Rb2 S2 5_676 5_666 163.45(5) n
S1 Rb2 S3 . 1_455 148.997(18) n
S2 Rb2 S3 5_676 1_455 127.90(3) n
S2 Rb2 S3 5_666 1_455 68.60(3) n
S1 Rb2 S3 . 7_475 148.997(18) n
S2 Rb2 S3 5_676 7_475 68.60(3) n
S2 Rb2 S3 5_666 7_475 127.90(3) n
S3 Rb2 S3 1_455 7_475 59.31(3) n
S1 Rb2 S3 . 3_656 89.57(3) n
S2 Rb2 S3 5_676 3_656 59.26(3) n
S2 Rb2 S3 5_666 3_656 116.62(3) n
S3 Rb2 S3 1_455 3_656 111.80(2) n
S3 Rb2 S3 7_475 3_656 83.79(3) n
S1 Rb2 S3 . 5_666 89.57(3) n
S2 Rb2 S3 5_676 5_666 116.62(3) n
S2 Rb2 S3 5_666 5_666 59.26(3) n
S3 Rb2 S3 1_455 5_666 83.79(3) n
S3 Rb2 S3 7_475 5_666 111.80(2) n
S3 Rb2 S3 3_656 5_666 57.99(3) n
S1 Rb2 S1 . 6_556 109.94(3) n
S2 Rb2 S1 5_676 6_556 94.61(2) n
S2 Rb2 S1 5_666 6_556 94.61(2) n
S3 Rb2 S1 1_455 6_556 64.73(3) n
S3 Rb2 S1 7_475 6_556 64.73(3) n
S3 Rb2 S1 3_656 6_556 145.56(2) n
S3 Rb2 S1 5_666 6_556 145.56(2) n
S1 Rb2 S3 . 4_465 63.38(3) n
S2 Rb2 S3 5_676 4_465 61.46(3) n
S2 Rb2 S3 5_666 4_465 113.99(3) n
S3 Rb2 S3 1_455 4_465 119.62(2) n
S3 Rb2 S3 7_475 4_465 92.98(2) n
S3 Rb2 S3 3_656 4_465 117.217(14) n
S3 Rb2 S3 5_666 4_465 152.942(19) n
S1 Rb2 S3 6_556 4_465 54.89(2) n
S1 Rb2 S3 . 6_556 63.38(3) n
S2 Rb2 S3 5_676 6_556 113.99(3) n
S2 Rb2 S3 5_666 6_556 61.46(3) n
S3 Rb2 S3 1_455 6_556 92.98(2) n
S3 Rb2 S3 7_475 6_556 119.62(2) n
S3 Rb2 S3 3_656 6_556 152.942(19) n
S3 Rb2 S3 5_666 6_556 117.217(14) n
S1 Rb2 S3 6_556 6_556 54.89(2) n
S3 Rb2 S3 4_465 6_556 53.08(3) n
S1 Rb2 Mo . 1_455 174.34(3) n
S2 Rb2 Mo 5_676 1_455 97.79(2) n
S2 Rb2 Mo 5_666 1_455 97.79(2) n
S3 Rb2 Mo 1_455 1_455 32.980(16) n
S3 Rb2 Mo 7_475 1_455 32.980(16) n
S3 Rb2 Mo 3_656 1_455 85.48(2) n
S3 Rb2 Mo 5_666 1_455 85.48(2) n
S1 Rb2 Mo 6_556 1_455 75.71(2) n
S3 Rb2 Mo 4_465 1_455 121.475(19) n
S3 Rb2 Mo 6_556 1_455 121.475(19) n
S1 Rb2 Mo . 6_556 77.72(3) n
S2 Rb2 Mo 5_676 6_556 90.25(2) n
S2 Rb2 Mo 5_666 6_556 90.25(2) n
S3 Rb2 Mo 1_455 6_556 92.43(2) n
S3 Rb2 Mo 7_475 6_556 92.43(2) n
S3 Rb2 Mo 3_656 6_556 148.545(17) n
S3 Rb2 Mo 5_666 6_556 148.545(17) n
S1 Rb2 Mo 6_556 6_556 32.22(2) n
S3 Rb2 Mo 4_465 6_556 31.578(15) n
S3 Rb2 Mo 6_556 6_556 31.578(15) n
Mo Rb2 Mo 1_455 6_556 107.937(15) n

loop_
_geom_bond_atom_site_label_1
_geom_bond_atom_site_label_2
_geom_bond_site_symmetry_2
_geom_bond_distance
_geom_bond_publ_flag
Mo S3 7_575 2.1782(9) y
Mo S3 . 2.1782(9) y
Mo S2 . 2.1813(14) y
Mo S1 . 2.1917(14) y
Mo Rb2 1_655 3.9797(10) n
Mo Rb2 6_656 4.0492(10) n
Mo Rb1 . 4.0820(8) n
Mo Rb1 5_666 4.2169(6) n
Mo Rb1 5_676 4.2169(6) n
Mo Rb2 5_676 4.2843(7) n
Mo Rb2 5_666 4.2843(7) n
Rb1 S2 . 3.297(2) y
Rb1 S2 6_557 3.3711(15) y
Rb1 S3 5_666 3.4246(12) y
Rb1 S3 3_656 3.4246(12) y
Rb1 S1 . 3.449(2) y
Rb1 S3 8_766 3.4573(11) y
Rb1 S3 2_665 3.4573(11) y
Rb1 S1 5_676 3.6021(7) y
Rb1 S1 5_666 3.6021(7) y
Rb1 Mo 5_666 4.2169(6) n
Rb1 Mo 5_676 4.2169(6) n
Rb2 S1 . 3.540(2) y
Rb2 S2 5_676 3.5547(6) y
Rb2 S2 5_666 3.5547(6) y
Rb2 S3 1_455 3.5656(12) y
Rb2 S3 7_475 3.5656(12) y
Rb2 S3 3_656 3.6176(14) y
Rb2 S3 5_666 3.6176(14) y
Rb2 S1 6_556 3.802(2) y
Rb2 S3 4_465 3.9482(13) y
Rb2 S3 6_556 3.9482(13) y
Rb2 Mo 1_455 3.9797(10) n
Rb2 Mo 6_556 4.0492(10) n
S1 Rb1 5_676 3.6021(7) n
S1 Rb1 5_666 3.6021(7) n
S1 Rb2 6_656 3.802(2) n
S2 Rb1 6_657 3.3711(15) n
S2 Rb2 5_676 3.5547(6) n
S2 Rb2 5_666 3.5547(6) n
S3 Rb1 5_666 3.4246(12) n
S3 Rb1 2_664 3.4573(11) n
S3 Rb2 1_655 3.5656(12) n
S3 Rb2 5_666 3.6176(14) n
S3 Rb2 6_656 3.9482(13) n
